data_7224706
loop_
_publ_author_name
'Ji, Chengmin'
'Li, Shenhui'
'Deng, Feng'
'Liu, Sijie'
'Asghar, Muhammad Adnan'
'Sun, Zhihua'
'Hong, Maochun'
'Luo, Junhua'

_publ_section_title
;
 Bistable N-HN hydrogen bonds for reversibly modulating the dynamic motion
 in an organic co-crystal.
;
_journal_issue 16
_journal_name_full 'Physical chemistry chemical physics : PCCP'
_journal_page_first 10868
_journal_page_last 10872
_journal_paper_doi 10.1039/c6cp01073c
_journal_volume 18
_journal_year 2016
_chemical_formula_moiety 'C6 H12 N2, 2(C H4 N2 S)'
_chemical_formula_sum 'C8 H20 N6 S2'
_chemical_formula_weight 264.44
_chemical_name_common '1,2-Diazabicyclo(2.2.2)octane bis(thiourea)'
_chemical_name_systematic '1,2-Diazabicyclo(2.2.2)octane bis(thiourea)'
_space_group_IT_number 15
_symmetry_cell_setting monoclinic
_symmetry_space_group_name_Hall '-C 2yc'
_symmetry_space_group_name_H-M 'C 1 2/c 1'
_atom_sites_solution_hydrogens geom
_atom_sites_solution_primary direct
_atom_sites_solution_secondary difmap
_audit_creation_method SHELXL-97
_audit_update_record
;
2015-10-29 deposited with the CCDC.
2016-03-24 downloaded from the CCDC.
;
_cell_angle_alpha 90.00
_cell_angle_beta 95.648(15)
_cell_angle_gamma 90.00
_cell_formula_units_Z 16
_cell_length_a 19.106(7)
_cell_length_b 15.504(7)
_cell_length_c 18.03(3)
_cell_measurement_temperature 100(2)
_cell_volume 5315(9)
_computing_structure_refinement 'SHELXL-97 (Sheldrick, 1997)'
_computing_structure_solution 'SHELXS-97 (Sheldrick, 1990)'
_diffrn_ambient_temperature 100(2)
_diffrn_measured_fraction_theta_full 0.963
_diffrn_measured_fraction_theta_max 0.963
_diffrn_measurement_device_type Saturn724+
_diffrn_measurement_method CCD_Profile_fitting
_diffrn_radiation_monochromator graphite
_diffrn_radiation_source 'fine-focus sealed tube'
_diffrn_radiation_type MoK\a
_diffrn_radiation_wavelength 0.71073
_diffrn_reflns_av_R_equivalents 0.0588
_diffrn_reflns_av_sigmaI/netI 0.0320
_diffrn_reflns_limit_h_max 24
_diffrn_reflns_limit_h_min -24
_diffrn_reflns_limit_k_max 19
_diffrn_reflns_limit_k_min -20
_diffrn_reflns_limit_l_max 22
_diffrn_reflns_limit_l_min -23
_diffrn_reflns_number 18174
_diffrn_reflns_theta_full 27.48
_diffrn_reflns_theta_max 27.48
_diffrn_reflns_theta_min 2.14
_exptl_absorpt_coefficient_mu 0.387
_exptl_absorpt_correction_T_max 1.0000
_exptl_absorpt_correction_T_min 0.7124
_exptl_absorpt_correction_type multi-scan
_exptl_absorpt_process_details 'CrystalClear (Rigaku Inc., 2008)'
_exptl_crystal_colour colourless
_exptl_crystal_density_diffrn 1.322
_exptl_crystal_density_method 'not measured'
_exptl_crystal_description block
_exptl_crystal_F_000 2272
_exptl_crystal_size_max 0.20
_exptl_crystal_size_mid 0.20
_exptl_crystal_size_min 0.20
_refine_diff_density_max 1.008
_refine_diff_density_min -2.306
_refine_diff_density_rms 0.144
_refine_ls_extinction_method none
_refine_ls_goodness_of_fit_ref 1.084
_refine_ls_hydrogen_treatment mixed
_refine_ls_matrix_type full
_refine_ls_number_parameters 344
_refine_ls_number_reflns 6091
_refine_ls_number_restraints 0
_refine_ls_restrained_S_all 1.084
_refine_ls_R_factor_all 0.1099
_refine_ls_R_factor_gt 0.0972
_refine_ls_shift/su_max 0.035
_refine_ls_shift/su_mean 0.005
_refine_ls_structure_factor_coef Fsqd
_refine_ls_weighting_details 'calc w=1/[\s^2^(Fo^2^)+(0.1969P)^2^+3.7385P] where P=(Fo^2^+2Fc^2^)/3'
_refine_ls_weighting_scheme calc
_refine_ls_wR_factor_gt 0.2683
_refine_ls_wR_factor_ref 0.2933
_reflns_number_gt 4179
_reflns_number_total 6091
_reflns_threshold_expression >2sigma(I)
_cod_data_source_file c6cp01073c1.cif
_cod_data_source_block DBT100K
_cod_depositor_comments 'Adding full bibliography for 7224706--7224707.cif.'
_cod_original_sg_symbol_H-M 'C 2/c'
_cod_database_code 7224706

loop_
_symmetry_equiv_pos_as_xyz
'x, y, z'
'-x, y, -z+1/2'
'x+1/2, y+1/2, z'
'-x+1/2, y+1/2, -z+1/2'
'-x, -y, -z'
'x, -y, z-1/2'
'-x+1/2, -y+1/2, -z'
'x+1/2, -y+1/2, z-1/2'

loop_
_atom_site_label
_atom_site_type_symbol
_atom_site_fract_x
_atom_site_fract_y
_atom_site_fract_z
_atom_site_U_iso_or_equiv
_atom_site_adp_type
_atom_site_occupancy
_atom_site_symmetry_multiplicity
_atom_site_calc_flag
_atom_site_refinement_flags
_atom_site_disorder_assembly
_atom_site_disorder_group
N11 N 0.21842(10) 0.54195(13) 0.05098(11) 0.0206(5) Uani 1 1 d . . .
N12 N 0.28767(11) 0.46679(13) -0.04610(11) 0.0225(5) Uani 1 1 d . . .
C15A C 0.2334(3) 0.6036(3) -0.0062(3) 0.0284(11) Uani 0.506(3) 1 d P A 1
H15A H 0.2612 0.6523 0.0166 0.034 Uiso 0.506(3) 1 calc PR A 1
H15B H 0.1889 0.6267 -0.0313 0.034 Uiso 0.506(3) 1 calc PR A 1
C16B C 0.3239(3) 0.5439(3) -0.0223(3) 0.0334(14) Uani 0.494(3) 1 d P A 2
H16A H 0.3261 0.5836 -0.0651 0.040 Uiso 0.494(3) 1 calc PR A 2
H16B H 0.3725 0.5302 -0.0017 0.040 Uiso 0.494(3) 1 calc PR A 2
C12B C 0.2782(3) 0.4065(3) 0.0128(3) 0.0288(12) Uani 0.494(3) 1 d P A 2
H12A H 0.3244 0.3883 0.0374 0.035 Uiso 0.494(3) 1 calc PR A 2
H12B H 0.2530 0.3546 -0.0077 0.035 Uiso 0.494(3) 1 calc PR A 2
C11A C 0.2853(3) 0.5117(3) 0.0905(2) 0.0264(11) Uani 0.506(3) 1 d P A 1
H11A H 0.2759 0.4715 0.1309 0.032 Uiso 0.506(3) 1 calc PR A 1
H11B H 0.3125 0.5613 0.1128 0.032 Uiso 0.506(3) 1 calc PR A 1
C13B C 0.1752(2) 0.5372(3) -0.0264(2) 0.0236(11) Uani 0.494(3) 1 d P A 2
H13A H 0.1306 0.5060 -0.0216 0.028 Uiso 0.494(3) 1 calc PR A 2
H13B H 0.1634 0.5963 -0.0442 0.028 Uiso 0.494(3) 1 calc PR A 2
C15B C 0.2837(3) 0.5868(4) 0.0378(3) 0.0333(13) Uani 0.494(3) 1 d P A 2
H15C H 0.3148 0.5889 0.0850 0.040 Uiso 0.494(3) 1 calc PR A 2
H15D H 0.2723 0.6469 0.0225 0.040 Uiso 0.494(3) 1 calc PR A 2
C12A C 0.3281(2) 0.4650(3) 0.0330(2) 0.0232(10) Uani 0.506(3) 1 d P A 1
H12C H 0.3743 0.4937 0.0316 0.028 Uiso 0.506(3) 1 calc PR A 1
H12D H 0.3367 0.4044 0.0487 0.028 Uiso 0.506(3) 1 calc PR A 1
C13A C 0.1791(3) 0.4687(3) 0.0217(3) 0.0318(12) Uani 0.506(3) 1 d P A 1
H13C H 0.1325 0.4874 -0.0018 0.038 Uiso 0.506(3) 1 calc PR A 1
H13D H 0.1717 0.4278 0.0623 0.038 Uiso 0.506(3) 1 calc PR A 1
C14B C 0.2170(3) 0.4901(3) -0.0843(3) 0.0275(11) Uani 0.494(3) 1 d P A 2
H14A H 0.1917 0.4374 -0.1028 0.033 Uiso 0.494(3) 1 calc PR A 2
H14B H 0.2225 0.5283 -0.1273 0.033 Uiso 0.494(3) 1 calc PR A 2
C14A C 0.2204(2) 0.4255(3) -0.0356(3) 0.0316(13) Uani 0.506(3) 1 d P A 1
H14C H 0.2294 0.3649 -0.0204 0.038 Uiso 0.506(3) 1 calc PR A 1
H14D H 0.1910 0.4247 -0.0840 0.038 Uiso 0.506(3) 1 calc PR A 1
C16A C 0.2749(3) 0.5577(3) -0.0631(3) 0.0241(10) Uani 0.506(3) 1 d P A 1
H16C H 0.2486 0.5625 -0.1131 0.029 Uiso 0.506(3) 1 calc PR A 1
H16D H 0.3207 0.5872 -0.0650 0.029 Uiso 0.506(3) 1 calc PR A 1
C11B C 0.2351(2) 0.4518(3) 0.0692(2) 0.0232(10) Uani 0.494(3) 1 d P A 2
H11C H 0.1906 0.4198 0.0720 0.028 Uiso 0.494(3) 1 calc PR A 2
H11D H 0.2618 0.4494 0.1191 0.028 Uiso 0.494(3) 1 calc PR A 2
N10 N 0.53561(10) 0.21383(13) -0.04313(10) 0.0213(5) Uani 1 1 d . . .
N9 N 0.46547(10) 0.28869(13) 0.05305(10) 0.0201(5) Uani 1 1 d . . .
C8 C 0.57608(11) 0.21416(15) 0.02975(12) 0.0187(5) Uani 1 1 d . . .
H8A H 0.6215 0.2439 0.0264 0.022 Uiso 1 1 calc R . .
H8B H 0.5861 0.1541 0.0462 0.022 Uiso 1 1 calc R . .
C9 C 0.47697(14) 0.34884(16) -0.00870(13) 0.0252(6) Uani 1 1 d . . .
H9A H 0.5027 0.4005 0.0115 0.030 Uiso 1 1 calc R . .
H9B H 0.4311 0.3678 -0.0336 0.030 Uiso 1 1 calc R . .
C5 C 0.42728(13) 0.21343(18) 0.02134(15) 0.0297(6) Uani 1 1 d . . .
H5A H 0.3808 0.2317 -0.0025 0.036 Uiso 1 1 calc R . .
H5B H 0.4195 0.1722 0.0617 0.036 Uiso 1 1 calc R . .
C6 C 0.46894(13) 0.16817(17) -0.03730(14) 0.0265(6) Uani 1 1 d . . .
H6A H 0.4786 0.1075 -0.0224 0.032 Uiso 1 1 calc R . .
H6B H 0.4406 0.1681 -0.0864 0.032 Uiso 1 1 calc R . .
C7 C 0.53426(14) 0.26091(15) 0.08714(13) 0.0208(5) Uani 1 1 d . . .
H7A H 0.5280 0.2215 0.1292 0.025 Uiso 1 1 calc R . .
H7B H 0.5612 0.3118 0.1072 0.025 Uiso 1 1 calc R . .
C10 C 0.51982(13) 0.30355(15) -0.06592(12) 0.0231(6) Uani 1 1 d . . .
H10A H 0.4926 0.3041 -0.1156 0.028 Uiso 1 1 calc R . .
H10B H 0.5643 0.3353 -0.0697 0.028 Uiso 1 1 calc R . .
S3 S 0.05049(3) -0.00628(4) 0.15709(3) 0.0201(3) Uani 1 1 d . . .
N6 N 0.08640(13) 0.09627(15) 0.27194(11) 0.0331(6) Uani 1 1 d . . .
H6C H 0.1120 0.1366 0.2958 0.040 Uiso 1 1 calc R . .
H6D H 0.0510 0.0730 0.2925 0.040 Uiso 1 1 calc R . .
N5 N 0.15481(11) 0.10686(13) 0.17553(11) 0.0257(5) Uani 1 1 d . . .
H5C H 0.1797 0.1471 0.2003 0.031 Uiso 1 1 calc R . .
H5D H 0.1655 0.0908 0.1312 0.031 Uiso 1 1 calc R . .
C3 C 0.10119(13) 0.07050(14) 0.20488(13) 0.0224(5) Uani 1 1 d . . .
S2 S 0.29264(3) 0.25585(4) 0.15506(3) 0.0235(3) Uani 1 1 d . . .
N4 N 0.32903(10) 0.35220(14) 0.27413(10) 0.0218(5) Uani 1 1 d . . .
H4A H 0.3568 0.3882 0.3008 0.026 Uiso 1 1 calc R . .
H4B H 0.2902 0.3335 0.2913 0.026 Uiso 1 1 calc R . .
N3 N 0.40450(10) 0.35584(13) 0.18414(11) 0.0221(5) Uani 1 1 d . . .
H3A H 0.4313 0.3918 0.2120 0.027 Uiso 1 1 calc R . .
H3B H 0.4168 0.3396 0.1405 0.027 Uiso 1 1 calc R . .
C1 C 0.34564(11) 0.32617(14) 0.20795(12) 0.0173(5) Uani 1 1 d . . .
S4 S 0.19092(3) 0.25359(4) 0.34163(3) 0.0235(3) Uani 1 1 d . . .
N7 N 0.15164(10) 0.35374(14) 0.22580(11) 0.0229(5) Uani 1 1 d . . .
H7C H 0.1245 0.3925 0.2017 0.027 Uiso 1 1 calc R . .
H7D H 0.1872 0.3314 0.2049 0.027 Uiso 1 1 calc R . .
N8 N 0.08481(11) 0.36380(14) 0.32400(12) 0.0260(5) Uani 1 1 d . . .
H8C H 0.0582 0.4025 0.2991 0.031 Uiso 1 1 calc R . .
H8D H 0.0756 0.3481 0.3689 0.031 Uiso 1 1 calc R . .
C2 C 0.13900(11) 0.32898(15) 0.29360(13) 0.0189(5) Uani 1 1 d . . .
S1 S 0.44889(3) 0.01579(4) 0.34402(3) 0.0215(3) Uani 1 1 d . . .
N2 N 0.40966(13) 0.10931(14) 0.22353(11) 0.0308(5) Uani 1 1 d . . .
H2A H 0.3815 0.1448 0.1968 0.037 Uiso 1 1 calc R . .
H2B H 0.4483 0.0905 0.2061 0.037 Uiso 1 1 calc R . .
N1 N 0.33544(11) 0.11309(13) 0.31533(11) 0.0251(5) Uani 1 1 d . . .
H1A H 0.3078 0.1486 0.2879 0.030 Uiso 1 1 calc R . .
H1B H 0.3242 0.0970 0.3594 0.030 Uiso 1 1 calc R . .
C4 C 0.39383(13) 0.08403(14) 0.29029(12) 0.0222(5) Uani 1 1 d . . .

loop_
_atom_site_aniso_label
_atom_site_aniso_U_11
_atom_site_aniso_U_22
_atom_site_aniso_U_33
_atom_site_aniso_U_23
_atom_site_aniso_U_13
_atom_site_aniso_U_12
N11 0.0196(10) 0.0169(10) 0.0256(10) 0.0016(8) 0.0031(7) -0.0003(8)
N12 0.0223(10) 0.0175(10) 0.0283(10) 0.0008(8) 0.0059(8) 0.0001(8)
C15A 0.041(3) 0.019(2) 0.027(2) 0.0042(18) 0.009(2) -0.005(2)
C16B 0.032(3) 0.028(3) 0.044(3) -0.023(2) 0.027(2) -0.011(2)
C12B 0.039(3) 0.021(2) 0.027(2) 0.0037(19) 0.008(2) 0.013(2)
C11A 0.036(3) 0.026(2) 0.017(2) -0.0032(17) 0.0013(17) 0.008(2)
C13B 0.014(2) 0.028(3) 0.027(2) -0.0179(19) -0.0078(16) 0.0077(18)
C15B 0.026(3) 0.035(3) 0.041(3) -0.016(2) 0.014(2) -0.011(2)
C12A 0.019(2) 0.026(2) 0.023(2) -0.0072(18) -0.0057(16) 0.0039(18)
C13A 0.022(2) 0.037(3) 0.039(3) -0.016(2) 0.016(2) -0.012(2)
C14B 0.034(3) 0.028(3) 0.020(2) -0.0112(19) 0.0001(18) 0.014(2)
C14A 0.021(2) 0.031(3) 0.046(3) -0.016(2) 0.016(2) -0.018(2)
C16A 0.029(2) 0.019(2) 0.027(2) 0.0104(18) 0.0125(19) 0.0032(19)
C11B 0.027(2) 0.018(2) 0.025(2) 0.0023(18) 0.0080(18) 0.0108(19)
N10 0.0246(11) 0.0219(11) 0.0192(9) -0.0011(8) 0.0107(8) 0.0021(8)
N9 0.0214(10) 0.0228(11) 0.0175(9) -0.0012(7) 0.0095(7) 0.0014(8)
C8 0.0173(10) 0.0156(11) 0.0231(11) 0.0008(8) 0.0023(8) 0.0055(8)
C9 0.0356(13) 0.0202(12) 0.0220(11) 0.0093(9) 0.0143(10) 0.0160(10)
C5 0.0204(12) 0.0366(15) 0.0347(13) -0.0172(11) 0.0147(10) -0.0136(11)
C6 0.0220(12) 0.0313(14) 0.0276(12) -0.0149(10) 0.0102(9) -0.0079(10)
C7 0.0249(13) 0.0192(11) 0.0179(11) -0.0036(8) 0.0009(9) 0.0084(9)
C10 0.0311(13) 0.0207(12) 0.0200(11) 0.0086(8) 0.0151(9) 0.0135(10)
S3 0.0365(4) 0.0054(4) 0.0190(4) -0.00197(17) 0.0053(3) -0.0030(2)
N6 0.0544(15) 0.0220(11) 0.0230(11) -0.0079(8) 0.0041(10) -0.0115(10)
N5 0.0244(10) 0.0222(11) 0.0295(11) -0.0079(8) -0.0019(8) -0.0037(8)
C3 0.0323(12) 0.0100(10) 0.0239(11) -0.0012(8) -0.0024(9) 0.0023(9)
S2 0.0086(4) 0.0414(5) 0.0207(4) -0.0051(2) 0.0023(3) 0.0004(2)
N4 0.0136(9) 0.0296(11) 0.0232(10) -0.0051(8) 0.0074(7) -0.0034(8)
N3 0.0190(9) 0.0235(11) 0.0263(10) -0.0019(8) 0.0142(8) -0.0042(8)
C1 0.0089(9) 0.0191(11) 0.0245(11) 0.0016(8) 0.0049(7) 0.0044(8)
S4 0.0089(4) 0.0399(5) 0.0215(4) 0.0040(2) 0.0012(3) -0.0007(2)
N7 0.0125(9) 0.0324(11) 0.0247(10) 0.0043(8) 0.0062(7) 0.0071(8)
N8 0.0251(11) 0.0251(11) 0.0308(11) 0.0007(8) 0.0171(8) 0.0033(8)
C2 0.0096(9) 0.0210(11) 0.0265(11) -0.0021(9) 0.0032(8) -0.0025(8)
S1 0.0380(5) 0.0063(4) 0.0208(4) 0.00296(17) 0.0059(3) 0.0035(2)
N2 0.0500(14) 0.0206(11) 0.0221(10) 0.0072(8) 0.0058(9) 0.0107(9)
N1 0.0253(11) 0.0243(11) 0.0246(10) 0.0080(8) -0.0025(8) 0.0007(8)
C4 0.0359(13) 0.0091(10) 0.0207(11) 0.0008(8) -0.0014(9) -0.0007(9)

loop_
_atom_type_symbol
_atom_type_description
_atom_type_scat_dispersion_real
_atom_type_scat_dispersion_imag
_atom_type_scat_source
C C 0.0033 0.0016 'International Tables Vol C Tables 4.2.6.8 and 6.1.1.4'
N N 0.0061 0.0033 'International Tables Vol C Tables 4.2.6.8 and 6.1.1.4'
S S 0.1246 0.1234 'International Tables Vol C Tables 4.2.6.8 and 6.1.1.4'
H H 0.0000 0.0000 'International Tables Vol C Tables 4.2.6.8 and 6.1.1.4'

loop_
_geom_angle_atom_site_label_1
_geom_angle_atom_site_label_2
_geom_angle_atom_site_label_3
_geom_angle
C13A N11 C15A 113.0(3)
C13A N11 C11B 54.7(3)
C15A N11 C11B 137.1(3)
C13A N11 C15B 137.6(3)
C15A N11 C15B 49.0(3)
C11B N11 C15B 108.6(3)
C13A N11 C11A 108.9(3)
C15A N11 C11A 109.2(3)
C11B N11 C11A 55.2(3)
C15B N11 C11A 61.3(3)
C13A N11 C13B 54.4(3)
C15A N11 C13B 61.2(3)
C11B N11 C13B 104.0(3)
C15B N11 C13B 105.2(3)
C11A N11 C13B 141.0(3)
C16B N12 C12B 114.5(4)
C16B N12 C16A 47.1(3)
C12B N12 C16A 138.8(3)
C16B N12 C14A 137.2(3)
C12B N12 C14A 56.3(3)
C16A N12 C14A 108.6(3)
C16B N12 C14B 109.0(3)
C12B N12 C14B 108.9(3)
C16A N12 C14B 63.0(3)
C14A N12 C14B 53.3(3)
C16B N12 C12A 63.7(3)
C12B N12 C12A 53.0(3)
C16A N12 C12A 105.6(3)
C14A N12 C12A 103.7(3)
C14B N12 C12A 140.4(3)
N11 C15A C16A 108.7(4)
N11 C15A H15A 109.9
C16A C15A H15A 109.9
N11 C15A H15B 109.9
C16A C15A H15B 109.9
H15A C15A H15B 108.3
N12 C16B C15B 108.2(4)
N12 C16B H16A 110.0
C15B C16B H16A 110.1
N12 C16B H16B 110.1
C15B C16B H16B 110.0
H16A C16B H16B 108.4
N12 C12B C11B 107.8(4)
N12 C12B H12A 110.2
C11B C12B H12A 110.1
N12 C12B H12B 110.2
C11B C12B H12B 110.2
H12A C12B H12B 108.5
N11 C11A C12A 108.2(3)
N11 C11A H11A 110.1
C12A C11A H11A 110.1
N11 C11A H11B 110.1
C12A C11A H11B 110.1
H11A C11A H11B 108.4
C14B C13B N11 111.2(3)
C14B C13B H13A 109.4
N11 C13B H13A 109.4
C14B C13B H13B 109.4
N11 C13B H13B 109.4
H13A C13B H13B 108.0
N11 C15B C16B 113.6(4)
N11 C15B H15C 108.8
C16B C15B H15C 108.8
N11 C15B H15D 108.8
C16B C15B H15D 108.8
H15C C15B H15D 107.7
N12 C12A C11A 110.8(3)
N12 C12A H12C 109.5
C11A C12A H12C 109.5
N12 C12A H12D 109.5
C11A C12A H12D 109.5
H12C C12A H12D 108.1
N11 C13A C14A 108.2(3)
N11 C13A H13C 110.1
C14A C13A H13C 110.1
N11 C13A H13D 110.1
C14A C13A H13D 110.1
H13C C13A H13D 108.4
N12 C14B C13B 107.6(3)
N12 C14B H14A 110.2
C13B C14B H14A 110.2
N12 C14B H14B 110.2
C13B C14B H14B 110.2
H14A C14B H14B 108.5
N12 C14A C13A 114.7(3)
N12 C14A H14C 108.6
C13A C14A H14C 108.6
N12 C14A H14D 108.6
C13A C14A H14D 108.6
H14C C14A H14D 107.6
N12 C16A C15A 113.2(3)
N12 C16A H16C 108.9
C15A C16A H16C 108.9
N12 C16A H16D 108.9
C15A C16A H16D 108.9
H16C C16A H16D 107.7
N11 C11B C12B 113.9(3)
N11 C11B H11C 108.8
C12B C11B H11C 108.8
N11 C11B H11D 108.8
C12B C11B H11D 108.8
H11C C11B H11D 107.7
C8 N10 C6 108.89(18)
C8 N10 C10 108.9(2)
C6 N10 C10 108.63(19)
C7 N9 C5 108.8(2)
C7 N9 C9 107.89(19)
C5 N9 C9 108.2(2)
N10 C8 C7 109.95(19)
N10 C8 H8A 109.7
C7 C8 H8A 109.7
N10 C8 H8B 109.7
C7 C8 H8B 109.7
H8A C8 H8B 108.2
N9 C9 C10 110.00(19)
N9 C9 H9A 109.7
C10 C9 H9A 109.7
N9 C9 H9B 109.7
C10 C9 H9B 109.7
H9A C9 H9B 108.2
N9 C5 C6 110.95(18)
N9 C5 H5A 109.4
C6 C5 H5A 109.4
N9 C5 H5B 109.5
C6 C5 H5B 109.4
H5A C5 H5B 108.0
N10 C6 C5 109.69(19)
N10 C6 H6A 109.7
C5 C6 H6A 109.7
N10 C6 H6B 109.7
C5 C6 H6B 109.7
H6A C6 H6B 108.2
N9 C7 C8 111.0(2)
N9 C7 H7A 109.4
C8 C7 H7A 109.4
N9 C7 H7B 109.4
C8 C7 H7B 109.4
H7A C7 H7B 108.0
N10 C10 C9 110.47(18)
N10 C10 H10A 109.6
C9 C10 H10A 109.6
N10 C10 H10B 109.6
C9 C10 H10B 109.6
H10A C10 H10B 108.1
C3 N6 H6C 120.0
C3 N6 H6D 120.0
H6C N6 H6D 120.0
C3 N5 H5C 120.0
C3 N5 H5D 120.0
H5C N5 H5D 120.0
N5 C3 N6 118.5(2)
N5 C3 S3 121.07(19)
N6 C3 S3 120.39(19)
C1 N4 H4A 120.0
C1 N4 H4B 120.0
H4A N4 H4B 120.0
C1 N3 H3A 120.0
C1 N3 H3B 120.0
H3A N3 H3B 120.0
N4 C1 N3 118.1(2)
N4 C1 S2 120.90(17)
N3 C1 S2 120.98(18)
C2 N7 H7C 120.0
C2 N7 H7D 120.0
H7C N7 H7D 120.0
C2 N8 H8C 120.0
C2 N8 H8D 120.0
H8C N8 H8D 120.0
N7 C2 N8 118.8(2)
N7 C2 S4 120.99(17)
N8 C2 S4 120.24(19)
C4 N2 H2A 120.0
C4 N2 H2B 120.0
H2A N2 H2B 120.0
C4 N1 H1A 120.0
C4 N1 H1B 120.0
H1A N1 H1B 120.0
N1 C4 N2 118.9(2)
N1 C4 S1 120.42(19)
N2 C4 S1 120.7(2)

loop_
_geom_bond_atom_site_label_1
_geom_bond_atom_site_label_2
_geom_bond_distance
N11 C13A 1.434(5)
N11 C15A 1.455(5)
N11 C11B 1.464(5)
N11 C15B 1.468(5)
N11 C11A 1.477(5)
N11 C13B 1.551(5)
N12 C16B 1.426(5)
N12 C12B 1.440(5)
N12 C16A 1.458(5)
N12 C14A 1.465(4)
N12 C14B 1.498(5)
N12 C12A 1.554(5)
C15A C16A 1.532(6)
C15A H15A 0.9900
C15A H15B 0.9900
C16B C15B 1.538(6)
C16B H16A 0.9900
C16B H16B 0.9900
C12B C11B 1.540(6)
C12B H12A 0.9900
C12B H12B 0.9900
C11A C12A 1.560(6)
C11A H11A 0.9900
C11A H11B 0.9900
C13B C14B 1.559(6)
C13B H13A 0.9900
C13B H13B 0.9900
C15B H15C 0.9900
C15B H15D 0.9900
C12A H12C 0.9900
C12A H12D 0.9900
C13A C14A 1.516(6)
C13A H13C 0.9900
C13A H13D 0.9900
C14B H14A 0.9900
C14B H14B 0.9900
C14A H14C 0.9900
C14A H14D 0.9900
C16A H16C 0.9900
C16A H16D 0.9900
C11B H11C 0.9900
C11B H11D 0.9900
N10 C8 1.458(3)
N10 C6 1.470(3)
N10 C10 1.473(3)
N9 C7 1.460(3)
N9 C5 1.462(3)
N9 C9 1.485(3)
C8 C7 1.548(3)
C8 H8A 0.9900
C8 H8B 0.9900
C9 C10 1.547(3)
C9 H9A 0.9900
C9 H9B 0.9900
C5 C6 1.552(3)
C5 H5A 0.9900
C5 H5B 0.9900
C6 H6A 0.9900
C6 H6B 0.9900
C7 H7A 0.9900
C7 H7B 0.9900
C10 H10A 0.9900
C10 H10B 0.9900
S3 C3 1.713(2)
N6 C3 1.330(3)
N6 H6C 0.8800
N6 H6D 0.8800
N5 C3 1.324(3)
N5 H5C 0.8800
N5 H5D 0.8800
S2 C1 1.713(2)
N4 C1 1.327(3)
N4 H4A 0.8800
N4 H4B 0.8800
N3 C1 1.325(3)
N3 H3A 0.8800
N3 H3B 0.8800
S4 C2 1.712(2)
N7 C2 1.326(3)
N7 H7C 0.8800
N7 H7D 0.8800
N8 C2 1.332(3)
N8 H8C 0.8800
N8 H8D 0.8800
S1 C4 1.722(3)
N2 C4 1.329(3)
N2 H2A 0.8800
N2 H2B 0.8800
N1 C4 1.323(3)
N1 H1A 0.8800
N1 H1B 0.8800
